data_7132256
loop_
_publ_author_name
'Murata, Yukihiro'
'\"Ozen, Cihan'
'Maeda, Satoshi'
'Fukushima, Takanori'
'Shoji, Yoshiaki'

_publ_section_title
;
 Skeletal rearrangement of a boron-containing annulenic molecule into a
 macrocycle bridged by an electronically stabilized boron cation
;
_journal_name_full 'Chemical Communications'
_journal_paper_doi 10.1039/D3CC04830F
_journal_year 2023
_chemical_formula_moiety 'C H2 Cl2, B C24 F20, C36 H44 B'
_chemical_formula_sum 'C61 H46 B2 Cl2 F20'
_chemical_formula_weight 1251.566
_chemical_name_systematic C61H46B2Cl2F20
_space_group_crystal_system triclinic
_space_group_IT_number 2
_space_group_name_Hall '-P 1'
_space_group_name_H-M_alt 'P -1'
_symmetry_Int_Tables_number 2
_audit_creation_date 2023-08-23
_audit_creation_method
;
Olex2 1.3
(compiled 2020.11.12 svn.r5f609507 for OlexSys, GUI svn.r6408)
;
_audit_update_record
;
2023-09-27 deposited with the CCDC.	2023-10-24 downloaded from the CCDC.
;
_cell_angle_alpha 71.230(1)
_cell_angle_beta 82.932(1)
_cell_angle_gamma 79.863(1)
_cell_formula_units_Z 2
_cell_length_a 12.4793(1)
_cell_length_b 14.1126(2)
_cell_length_c 16.1478(2)
_cell_measurement_reflns_used 21127
_cell_measurement_temperature 93
_cell_measurement_theta_max 76.4340
_cell_measurement_theta_min 2.9030
_cell_volume 2643.86(6)
_computing_cell_refinement 'CrysAlisPro 1.171.42.72a (Rigaku OD, 2022)'
_computing_data_collection 'CrysAlisPro 1.171.42.72a (Rigaku OD, 2022)'
_computing_data_reduction 'CrysAlisPro 1.171.42.72a (Rigaku OD, 2022)'
_computing_molecular_graphics 'Olex2 1.3 (Dolomanov et al., 2009)'
_computing_publication_material 'Olex2 1.3 (Dolomanov et al., 2009)'
_computing_structure_refinement 'olex2.refine 1.3 (Bourhis et al., 2015)'
_computing_structure_solution 'olex2.solve 1.3 (Bourhis et al., 2015)'
_diffrn_ambient_temperature 93
_diffrn_detector 'Rigaku HyPix-6000 area detector'
_diffrn_detector_area_resol_mean 10.0
_diffrn_detector_type 'HPC area detector'
_diffrn_measured_fraction_theta_full 0.9993
_diffrn_measured_fraction_theta_max 0.9639
_diffrn_measurement_details
;
List of Runs (angles in degrees, time in seconds):

  # Type    Start    End  Width  t~exp~   \w     \q     \k     \f   Frames
#--------------------------------------------------------------------------
  1  \w     32.00  79.00   0.50    0.97    --  102.75 -77.00 120.00   94
  2  \w     43.00  68.00   0.50    0.97    --  102.75 -61.00  30.00   50
  3  \w    -23.00  68.00   0.50    0.24    --   47.66 -77.00 -30.00  182
  4  \w     39.00  64.00   0.50    0.97    --  102.75 -77.00-180.00   50
  5  \w     68.00 105.00   0.50    0.97    --  102.75 -77.00-180.00   74
  6  \w     18.00  90.00   0.50    0.24    --   47.66-125.00 -60.00  144
  7  \w     77.00 107.00   0.50    0.97    --  102.75-105.00-114.79   60
  8  \w     37.00 107.00   0.50    0.97    --  102.75-102.00  20.48  140
  9  \w     46.00  87.00   0.50    0.97    --  102.75 -94.00 -30.00   82
 10  \w     46.00  96.00   0.50    0.97    --  102.75 -94.00  30.00  100
 11  \w     41.00 107.00   0.50    0.97    --  102.75-125.00 120.00  132
 12  \w     66.00 102.00   0.50    0.97    --  102.75-101.00 124.00   72
 13  \w    -11.00  50.00   0.50    0.24    --   47.66-101.00 124.00  122
 14  \w     33.00 100.00   0.50    0.97    --  102.75 -94.00 -60.00  134
 15  \w     36.00  94.00   0.50    0.97    --  102.75 -94.00 -90.00  116
 16  \w    122.00 175.00   0.50    0.97    --  102.75  30.00-150.00  106
 17  \w     98.00 167.00   0.50    0.97    --  102.75 101.00-132.00  138
 18  \w     37.00 111.00   0.50    0.24    --   47.66  57.00 -90.00  148
 19  \w     94.00 174.00   0.50    0.97    --  102.75  45.00 150.00  160
 20  \w    -10.00  26.00   0.50    0.24    --  -47.66  19.00  30.00   72
 21  \w    -26.00   2.00   0.50    0.24    --  -47.66  19.00 150.00   56
 22  \w   -111.00 -83.00   0.50    0.97    -- -102.75 125.00 150.00   56
 23  \w      0.00  26.00   0.50    0.24    --  -47.66  19.00 -30.00   52
 24  \w    -48.00  17.00   0.50    0.24    --  -47.66 101.00-132.00  130
 25  \w    -97.00 -72.00   0.50    0.97    -- -102.75 101.00-132.00   50
 26  \w    -68.00 -35.00   0.50    0.97    -- -102.75 125.00 150.00   66
 27  \w    -59.00 -32.00   0.50    0.97    -- -102.75  61.00 -30.00   54
 28  \w    -60.00 -32.00   0.50    0.97    -- -102.75  61.00   0.00   56
 29  \w    -64.00 -31.00   0.50    0.97    -- -102.75  61.00-120.00   66
 30  \w    -65.00 -40.00   0.50    0.97    -- -102.75  61.00-150.00   50
 31  \w    -62.00 -36.00   0.50    0.97    -- -102.75  61.00-180.00   52
 32  \w   -172.00 -74.00   0.50    0.97    -- -102.75   0.00-120.00  196
 33  \w   -175.00-107.00   0.50    0.97    -- -102.75 -30.00 -30.00  136
 34  \w   -173.00 -93.00   0.50    0.97    -- -102.75 -45.00  30.00  160
 35  \w   -162.00-136.00   0.50    0.97    -- -102.75-101.00 124.00   52
 36  \w   -132.00-106.00   0.50    0.97    -- -102.75-101.00 124.00   52
;
_diffrn_measurement_device 'four-circle diffractometer'
_diffrn_measurement_device_type 'Rigaku XtaLAB Synergy-DW'
_diffrn_measurement_method '\w scans'
_diffrn_radiation_monochromator 'multi-layer mirror optics'
_diffrn_radiation_probe x-ray
_diffrn_radiation_type 'Cu K\a'
_diffrn_radiation_wavelength 1.54184
_diffrn_reflns_av_R_equivalents 0.0257
_diffrn_reflns_av_unetI/netI 0.0269
_diffrn_reflns_Laue_measured_fraction_full 0.9993
_diffrn_reflns_Laue_measured_fraction_max 0.9639
_diffrn_reflns_limit_h_max 15
_diffrn_reflns_limit_h_min -12
_diffrn_reflns_limit_k_max 17
_diffrn_reflns_limit_k_min -17
_diffrn_reflns_limit_l_max 20
_diffrn_reflns_limit_l_min -20
_diffrn_reflns_number 34697
_diffrn_reflns_point_group_measured_fraction_full 0.9993
_diffrn_reflns_point_group_measured_fraction_max 0.9639
_diffrn_reflns_theta_full 67.6840
_diffrn_reflns_theta_max 76.71
_diffrn_reflns_theta_min 2.90
_diffrn_source 'rotating anode X-ray generator'
_diffrn_source_type PhotonJet-DW
_exptl_absorpt_coefficient_mu 2.121
_exptl_absorpt_correction_T_max 1.00000
_exptl_absorpt_correction_T_min 0.92408
_exptl_absorpt_correction_type multi-scan
_exptl_absorpt_process_details
;
CrysAlisPro 1.171.42.72a (Rigaku Oxford Diffraction, 2022)
Empirical absorption correction using spherical harmonics,
implemented in SCALE3 ABSPACK scaling algorithm.
;
_exptl_crystal_colour colourless
_exptl_crystal_colour_primary colourless
_exptl_crystal_density_diffrn 1.572
_exptl_crystal_description prism
_exptl_crystal_F_000 1278.799
_exptl_crystal_size_max 0.08
_exptl_crystal_size_mid 0.07
_exptl_crystal_size_min 0.04
_refine_diff_density_max 0.5089
_refine_diff_density_min -0.5978
_refine_diff_density_rms 0.0510
_refine_ls_d_res_high 0.7921
_refine_ls_d_res_low 15.2502
_refine_ls_goodness_of_fit_ref 1.0419
_refine_ls_hydrogen_treatment constr
_refine_ls_matrix_type full
_refine_ls_number_constraints 86
_refine_ls_number_parameters 785
_refine_ls_number_reflns 10736
_refine_ls_number_restraints 0
_refine_ls_restrained_S_all 1.0419
_refine_ls_R_factor_all 0.0383
_refine_ls_R_factor_gt 0.0337
_refine_ls_shift/su_max 0.0010
_refine_ls_shift/su_mean 0.0000
_refine_ls_structure_factor_coef Fsqd
_refine_ls_weighting_details 'w=1/[\s^2^(Fo^2^)+(0.0373P)^2^+1.3045P] where P=(Fo^2^+2Fc^2^)/3'
_refine_ls_weighting_scheme calc
_refine_ls_wR_factor_gt 0.0839
_refine_ls_wR_factor_ref 0.0863
_reflns_Friedel_coverage 0.0
_reflns_limit_h_max 15
_reflns_limit_h_min -15
_reflns_limit_k_max 17
_reflns_limit_k_min -16
_reflns_limit_l_max 20
_reflns_limit_l_min 0
_reflns_number_gt 9584
_reflns_number_total 10736
_reflns_threshold_expression I>=2u(I)
_cod_data_source_file d3cc04830f2.cif
_cod_data_source_block BoroceniumB(C6F5)4_autored
_cod_database_code 7132256
_olex2_refinement_description
;
1. Fixed Uiso
 At 1.2 times of:
  All C(H) groups, All C(H,H) groups, All C(H,H,H,H) groups
2. Others
 Sof(H34a)=Sof(H34b)=Sof(H31a)=Sof(H31b)=Sof(C32B)=Sof(H32c)=Sof(H32d)=
 Sof(C33B)=Sof(H33c)=Sof(H33d)=1-FVAR(1)
 Sof(H34c)=Sof(H34d)=Sof(H31c)=Sof(H31d)=Sof(C33A)=Sof(H33a)=Sof(H33b)=
 Sof(C32A)=Sof(H32a)=Sof(H32b)=FVAR(1)
3.a Secondary CH2 refined with riding coordinates:
 C14(H14a,H14b), C22(H22a,H22b), C16(H16a,H16b), C15(H15a,H15b), C23(H23a,
 H23b), C27(H27a,H27b), C19(H19a,H19b), C26(H26a,H26b), C35(H35a,H35b),
 C30(H30a,H30b), C24(H24a,H24b), C25(H25a,H25b), C34(H34c,H34d), C34(H34a,H34b),
  C18(H18a,H18b), C17(H17a,H17b), C31(H31c,H31d), C31(H31a,H31b), C33A(H33a,
 H33b), C32A(H32a,H32b), C62(H62a,H62b), C32B(H32c,H32d), C33B(H33c,H33d)
3.b Aromatic/amide H refined with riding coordinates:
 C5(H5), C11(H11), C2(H2), C10(H10), C8(H8), C9(H9), C3(H3), C4(H4)
;
_olex2_submission_special_instructions 'No special instructions were received'
_oxdiff_exptl_absorpt_empirical_details
;
Empirical correction (ABSPACK) includes:
- Absorption correction using spherical harmonics
- Frame scaling
;

loop_
_space_group_symop_id
_space_group_symop_operation_xyz
1 x,y,z
2 -x,-y,-z

loop_
_atom_site_label
_atom_site_type_symbol
_atom_site_fract_x
_atom_site_fract_y
_atom_site_fract_z
_atom_site_U_iso_or_equiv
_atom_site_adp_type
_atom_site_occupancy
_atom_site_refinement_flags_posn
_atom_site_disorder_group
Cl1 Cl 1.13683(4) 0.88997(4) 0.52771(3) 0.04226(11) Uani 1.000000 . .
Cl2 Cl 1.19070(4) 0.71746(4) 0.45902(3) 0.04598(12) Uani 1.000000 . .
F11 F 0.73332(6) 0.77868(6) 0.66988(5) 0.02081(17) Uani 1.000000 . .
F10 F 0.74970(7) 0.70430(6) 0.85181(6) 0.02368(18) Uani 1.000000 . .
F15 F 0.52439(7) 0.99577(6) 0.82052(6) 0.02420(18) Uani 1.000000 . .
F20 F 0.28054(6) 0.83500(7) 0.74547(6) 0.02500(18) Uani 1.000000 . .
F5 F 0.41484(7) 0.98434(6) 0.65913(6) 0.02435(18) Uani 1.000000 . .
F6 F 0.40889(7) 0.63152(6) 0.80514(6) 0.02452(18) Uani 1.000000 . .
F1 F 0.57187(7) 0.65298(6) 0.65801(5) 0.02486(18) Uani 1.000000 . .
F12 F 0.89396(7) 0.89046(7) 0.63581(6) 0.02673(19) Uani 1.000000 . .
F9 F 0.80060(7) 0.51471(6) 0.94673(6) 0.02669(19) Uani 1.000000 . .
F13 F 0.87501(7) 1.05176(7) 0.69877(6) 0.02833(19) Uani 1.000000 . .
F16 F 0.54662(7) 0.80550(7) 0.94246(6) 0.02703(19) Uani 1.000000 . .
F14 F 0.68665(7) 1.10249(6) 0.78851(6) 0.02781(19) Uani 1.000000 . .
F7 F 0.46018(8) 0.44220(7) 0.90777(6) 0.0309(2) Uani 1.000000 . .
F4 F 0.35015(7) 1.02250(7) 0.49869(6) 0.0319(2) Uani 1.000000 . .
F8 F 0.65806(8) 0.37988(6) 0.97795(6) 0.0328(2) Uani 1.000000 . .
F2 F 0.50938(8) 0.69299(8) 0.49939(6) 0.0358(2) Uani 1.000000 . .
F19 F 0.12591(7) 0.86827(8) 0.86267(7) 0.0358(2) Uani 1.000000 . .
F3 F 0.39868(8) 0.87788(8) 0.41507(6) 0.0375(2) Uani 1.000000 . .
F17 F 0.38691(9) 0.83581(7) 1.06078(6) 0.0379(2) Uani 1.000000 . .
F18 F 0.17354(9) 0.86863(7) 1.02237(7) 0.0392(2) Uani 1.000000 . .
C50 C 0.71802(11) 0.85887(10) 0.70117(9) 0.0177(3) Uani 1.000000 . .
C6 C -0.10020(11) 0.48777(10) 0.75332(9) 0.0181(3) Uani 1.000000 . .
C49 C 0.62160(11) 0.87661(10) 0.75084(9) 0.0171(3) Uani 1.000000 . .
C12 C 0.05125(11) 0.47747(10) 0.82925(9) 0.0179(3) Uani 1.000000 . .
C48 C 0.67431(11) 0.64332(10) 0.86032(9) 0.0182(3) Uani 1.000000 . .
C54 C 0.61526(11) 0.96257(10) 0.77671(9) 0.0189(3) Uani 1.000000 . .
C21 C 0.27348(11) 0.30026(10) 0.78226(9) 0.0182(3) Uani 1.000000 . .
C37 C 0.49331(11) 0.81573(11) 0.66944(9) 0.0183(3) Uani 1.000000 . .
C43 C 0.57613(11) 0.68010(10) 0.82113(9) 0.0172(3) Uani 1.000000 . .
C20 C 0.23161(11) 0.20593(10) 0.80610(9) 0.0195(3) Uani 1.000000 . .
C13 C 0.03230(11) 0.36826(10) 0.84638(9) 0.0172(3) Uani 1.000000 . .
C5 C -0.19165(11) 0.51984(11) 0.70412(9) 0.0218(3) Uani 1.000000 . .
H5 H -0.21170(11) 0.58943(11) 0.67359(9) 0.0261(3) Uiso 1.000000 R .
C1 C -0.07040(11) 0.38490(10) 0.79791(9) 0.0176(3) Uani 1.000000 . .
C11 C 0.12896(11) 0.51427(11) 0.86062(9) 0.0208(3) Uani 1.000000 . .
H11 H 0.17981(11) 0.46913(11) 0.89959(9) 0.0250(3) Uiso 1.000000 R .
C55 C 0.42432(11) 0.82409(10) 0.83508(9) 0.0187(3) Uani 1.000000 . .
C36 C 0.15070(11) 0.21731(11) 0.74615(9) 0.0197(3) Uani 1.000000 . .
C7 C -0.02426(11) 0.54526(10) 0.77231(9) 0.0183(3) Uani 1.000000 . .
C44 C 0.50773(11) 0.60657(11) 0.83921(9) 0.0197(3) Uani 1.000000 . .
C28 C 0.22183(11) 0.36773(11) 0.70622(9) 0.0186(3) Uani 1.000000 . .
C51 C 0.80267(11) 0.91501(11) 0.68280(9) 0.0200(3) Uani 1.000000 . .
C52 C 0.79341(11) 0.99672(10) 0.71375(9) 0.0205(3) Uani 1.000000 . .
C53 C 0.69830(12) 1.02096(10) 0.76018(9) 0.0200(3) Uani 1.000000 . .
C29 C 0.14497(11) 0.31684(11) 0.68490(9) 0.0194(3) Uani 1.000000 . .
C42 C 0.43898(11) 0.90894(11) 0.62201(9) 0.0203(3) Uani 1.000000 . .
C47 C 0.70368(12) 0.54400(11) 0.91128(9) 0.0205(3) Uani 1.000000 . .
C38 C 0.51591(11) 0.74620(11) 0.62305(9) 0.0208(3) Uani 1.000000 . .
C60 C 0.31453(12) 0.83721(10) 0.82109(9) 0.0210(3) Uani 1.000000 . .
C2 C -0.13328(11) 0.31383(11) 0.79557(9) 0.0196(3) Uani 1.000000 . .
H2 H -0.11442(11) 0.24435(11) 0.82702(9) 0.0235(3) Uiso 1.000000 R .
C14 C 0.01226(11) 0.30855(11) 0.94444(9) 0.0214(3) Uani 1.000000 . .
H14a H -0.00918(11) 0.24295(11) 0.94814(9) 0.0257(3) Uiso 1.000000 R .
H14b H -0.05030(11) 0.34661(11) 0.96975(9) 0.0257(3) Uiso 1.000000 R .
C59 C 0.23081(12) 0.85239(11) 0.88233(11) 0.0252(3) Uani 1.000000 . .
C56 C 0.44275(12) 0.82262(10) 0.91894(9) 0.0219(3) Uani 1.000000 . .
C22 C 0.35973(11) 0.32775(11) 0.82343(9) 0.0203(3) Uani 1.000000 . .
H22a H 0.34819(11) 0.40168(11) 0.81352(9) 0.0243(3) Uiso 1.000000 R .
H22b H 0.35528(11) 0.29338(11) 0.88746(9) 0.0243(3) Uiso 1.000000 R .
C10 C 0.13135(12) 0.61834(11) 0.83415(10) 0.0230(3) Uani 1.000000 . .
H10 H 0.18386(12) 0.64407(11) 0.85565(10) 0.0276(3) Uiso 1.000000 R .
C46 C 0.63208(13) 0.47559(10) 0.92702(9) 0.0235(3) Uani 1.000000 . .
C57 C 0.36173(14) 0.83726(11) 0.98192(10) 0.0267(3) Uani 1.000000 . .
C8 C -0.02086(12) 0.64903(11) 0.74508(10) 0.0218(3) Uani 1.000000 . .
H8 H -0.07120(12) 0.69436(11) 0.70576(10) 0.0262(3) Uiso 1.000000 R .
C9 C 0.05732(12) 0.68501(11) 0.77638(10) 0.0238(3) Uani 1.000000 . .
H9 H 0.06049(12) 0.75558(11) 0.75836(10) 0.0286(4) Uiso 1.000000 R .
C3 C -0.22455(11) 0.34628(11) 0.74625(10) 0.0225(3) Uani 1.000000 . .
H3 H -0.26792(11) 0.29841(11) 0.74375(10) 0.0271(3) Uiso 1.000000 R .
C4 C -0.25266(11) 0.44825(12) 0.70065(10) 0.0238(3) Uani 1.000000 . .
H4 H -0.31447(11) 0.46901(12) 0.66670(10) 0.0286(4) Uiso 1.000000 R .
C16 C 0.12244(13) 0.18051(11) 1.06608(10) 0.0254(3) Uani 1.000000 . .
H16a H 0.17880(13) 0.17483(11) 1.10621(10) 0.0305(4) Uiso 1.000000 R .
H16b H 0.05289(13) 0.16890(11) 1.10189(10) 0.0305(4) Uiso 1.000000 R .
C15 C 0.10860(12) 0.28751(11) 1.00146(10) 0.0225(3) Uani 1.000000 . .
H15a H 0.09757(12) 0.33692(11) 1.03461(10) 0.0270(3) Uiso 1.000000 R .
H15b H 0.17645(12) 0.29755(11) 0.96292(10) 0.0270(3) Uiso 1.000000 R .
C58 C 0.25444(13) 0.85258(11) 0.96323(10) 0.0280(3) Uani 1.000000 . .
C23 C 0.47311(11) 0.29543(12) 0.78283(10) 0.0244(3) Uani 1.000000 . .
H23a H 0.49010(11) 0.22075(12) 0.80430(10) 0.0293(4) Uiso 1.000000 R .
H23b H 0.52834(11) 0.32327(12) 0.80365(10) 0.0293(4) Uiso 1.000000 R .
C27 C 0.24136(12) 0.47488(11) 0.66096(10) 0.0221(3) Uani 1.000000 . .
H27a H 0.17721(12) 0.51319(11) 0.62825(10) 0.0265(3) Uiso 1.000000 R .
H27b H 0.24980(12) 0.50711(11) 0.70546(10) 0.0265(3) Uiso 1.000000 R .
C41 C 0.40551(11) 0.93104(12) 0.53860(10) 0.0246(3) Uani 1.000000 . .
C40 C 0.42921(12) 0.85830(13) 0.49632(9) 0.0271(3) Uani 1.000000 . .
C45 C 0.53244(12) 0.50764(11) 0.89085(9) 0.0224(3) Uani 1.000000 . .
C39 C 0.48476(12) 0.76552(12) 0.53909(10) 0.0255(3) Uani 1.000000 . .
C19 C 0.27164(13) 0.10845(11) 0.87487(10) 0.0264(3) Uani 1.000000 . .
H19a H 0.34818(13) 0.08703(11) 0.85627(10) 0.0317(4) Uiso 1.000000 R .
H19b H 0.22882(13) 0.05678(11) 0.87240(10) 0.0317(4) Uiso 1.000000 R .
C26 C 0.34430(12) 0.48016(12) 0.59688(10) 0.0265(3) Uani 1.000000 . .
H26a H 0.33919(12) 0.43927(12) 0.55827(10) 0.0319(4) Uiso 1.000000 R .
H26b H 0.34361(12) 0.55116(12) 0.55924(10) 0.0319(4) Uiso 1.000000 R .
C35 C 0.08317(12) 0.13916(12) 0.74588(11) 0.0256(3) Uani 1.000000 . .
H35a H 0.00849(12) 0.17245(12) 0.73029(11) 0.0307(4) Uiso 1.000000 R .
H35b H 0.07775(12) 0.08999(12) 0.80536(11) 0.0307(4) Uiso 1.000000 R .
C30 C 0.06880(12) 0.35780(12) 0.61271(10) 0.0246(3) Uani 1.000000 . .
H30a H 0.00198(12) 0.32520(12) 0.63013(10) 0.0295(4) Uiso 1.000000 R .
H30b H 0.04732(12) 0.43154(12) 0.60144(10) 0.0295(4) Uiso 1.000000 R .
C24 C 0.48309(12) 0.32975(13) 0.68268(10) 0.0264(3) Uani 1.000000 . .
H24a H 0.55899(12) 0.30793(13) 0.66291(10) 0.0317(4) Uiso 1.000000 R .
H24b H 0.43479(12) 0.29443(13) 0.66231(10) 0.0317(4) Uiso 1.000000 R .
C25 C 0.45462(12) 0.44399(13) 0.63800(11) 0.0290(3) Uani 1.000000 . .
H25a H 0.51272(12) 0.46573(13) 0.59148(11) 0.0348(4) Uiso 1.000000 R .
H25b H 0.45609(12) 0.47900(13) 0.68194(11) 0.0348(4) Uiso 1.000000 R .
C34 C 0.13396(13) 0.08283(12) 0.67984(12) 0.0298(3) Uani 1.000000 . .
H34c H 0.21293(13) 0.06256(12) 0.68825(12) 0.0358(4) Uiso 0.900(6) R 1
H34d H 0.10097(13) 0.02017(12) 0.69358(12) 0.0358(4) Uiso 0.900(6) R 1
H34a H 0.19283(13) 0.02917(12) 0.70753(12) 0.0358(4) Uiso 0.100(6) R -1
H34b H 0.07743(13) 0.04943(12) 0.66692(12) 0.0358(4) Uiso 0.100(6) R -1
C18 C 0.26922(13) 0.10284(11) 0.97174(11) 0.0274(3) Uani 1.000000 . .
H18a H 0.31891(13) 0.04192(11) 1.00212(11) 0.0329(4) Uiso 1.000000 R .
H18b H 0.29790(13) 0.16259(11) 0.97491(11) 0.0329(4) Uiso 1.000000 R .
C17 C 0.15512(13) 0.09888(12) 1.02135(11) 0.0285(3) Uani 1.000000 . .
H17a H 0.15446(13) 0.03178(12) 1.06611(11) 0.0342(4) Uiso 1.000000 R .
H17b H 0.10031(13) 0.10633(12) 0.97943(11) 0.0342(4) Uiso 1.000000 R .
C31 C 0.12603(15) 0.33674(14) 0.52902(11) 0.0334(4) Uani 1.000000 . .
H31c H 0.07037(15) 0.34865(14) 0.48667(11) 0.0401(4) Uiso 0.900(6) R 1
H31d H 0.17760(15) 0.38602(14) 0.50231(11) 0.0401(4) Uiso 0.900(6) R 1
H31a H 0.09601(15) 0.38833(14) 0.47624(11) 0.0401(4) Uiso 0.100(6) R -1
H31b H 0.20538(15) 0.33831(14) 0.52656(11) 0.0401(4) Uiso 0.100(6) R -1
B2 B 0.52954(12) 0.79952(11) 0.76840(10) 0.0169(3) Uani 1.000000 . .
C33A C 0.1203(2) 0.14235(17) 0.58391(14) 0.0340(6) Uani 0.900(6) . 1
H33a H 0.1379(2) 0.09432(17) 0.54935(14) 0.0408(7) Uiso 0.900(6) R 1
H33b H 0.0424(2) 0.17147(17) 0.57763(14) 0.0408(7) Uiso 0.900(6) R 1
B1 B 0.12961(12) 0.31546(12) 0.79538(10) 0.0179(3) Uani 1.000000 . .
C32A C 0.18936(16) 0.22877(17) 0.54284(13) 0.0332(6) Uani 0.900(6) . 1
H32a H 0.22299(16) 0.22349(17) 0.48538(13) 0.0399(7) Uiso 0.900(6) R 1
H32b H 0.24928(16) 0.21907(17) 0.58097(13) 0.0399(7) Uiso 0.900(6) R 1
C62 C 1.1690(2) 0.75813(17) 0.55323(14) 0.0516(5) Uani 1.000000 . .
H62a H 1.2356(2) 0.73521(17) 0.58602(14) 0.0620(6) Uiso 1.000000 R .
H62b H 1.1087(2) 0.72622(17) 0.59181(14) 0.0620(6) Uiso 1.000000 R .
C32B C 0.1051(14) 0.2331(15) 0.5332(12) 0.036(6) Uani 0.100(6) . -1
H32c H 0.0303(14) 0.2230(15) 0.5594(12) 0.043(7) Uiso 0.100(6) R -1
H32d H 0.1110(14) 0.2273(15) 0.4733(12) 0.043(7) Uiso 0.100(6) R -1
C33B C 0.1849(18) 0.1555(14) 0.5865(12) 0.030(5) Uani 0.100(6) . -1
H33c H 0.2408(18) 0.1894(14) 0.5996(12) 0.037(6) Uiso 0.100(6) R -1
H33d H 0.2221(18) 0.1118(14) 0.5512(12) 0.037(6) Uiso 0.100(6) R -1

loop_
_atom_site_aniso_label
_atom_site_aniso_U_11
_atom_site_aniso_U_22
_atom_site_aniso_U_33
_atom_site_aniso_U_12
_atom_site_aniso_U_13
_atom_site_aniso_U_23
Cl1 0.0324(2) 0.0472(3) 0.0488(3) -0.00806(18) 0.00314(18) -0.0179(2)
Cl2 0.0468(3) 0.0425(2) 0.0436(3) 0.00642(19) -0.00852(19) -0.0110(2)
F11 0.0218(4) 0.0190(4) 0.0225(4) -0.0011(3) -0.0007(3) -0.0089(3)
F10 0.0219(4) 0.0204(4) 0.0272(4) -0.0050(3) -0.0097(3) -0.0014(3)
F15 0.0211(4) 0.0209(4) 0.0308(5) -0.0015(3) 0.0038(3) -0.0110(4)
F20 0.0182(4) 0.0322(5) 0.0264(4) -0.0049(3) -0.0028(3) -0.0104(4)
F5 0.0225(4) 0.0202(4) 0.0274(4) 0.0006(3) -0.0044(3) -0.0042(3)
F6 0.0218(4) 0.0272(4) 0.0273(4) -0.0073(3) -0.0051(3) -0.0090(4)
F1 0.0287(4) 0.0242(4) 0.0223(4) 0.0034(3) -0.0064(3) -0.0101(3)
F12 0.0194(4) 0.0257(4) 0.0320(5) -0.0030(3) 0.0058(3) -0.0077(4)
F9 0.0288(4) 0.0231(4) 0.0243(4) 0.0041(3) -0.0111(3) -0.0028(3)
F13 0.0230(4) 0.0260(4) 0.0374(5) -0.0111(3) -0.0010(4) -0.0081(4)
F16 0.0335(5) 0.0269(4) 0.0212(4) -0.0012(4) -0.0099(3) -0.0070(3)
F14 0.0313(5) 0.0209(4) 0.0356(5) -0.0066(3) 0.0000(4) -0.0141(4)
F7 0.0423(5) 0.0245(4) 0.0301(5) -0.0180(4) -0.0005(4) -0.0082(4)
F4 0.0271(5) 0.0305(5) 0.0290(5) -0.0033(4) -0.0126(4) 0.0069(4)
F8 0.0505(6) 0.0142(4) 0.0293(5) -0.0027(4) -0.0071(4) -0.0001(4)
F2 0.0459(6) 0.0444(6) 0.0232(5) -0.0049(4) -0.0054(4) -0.0183(4)
F19 0.0192(4) 0.0383(5) 0.0495(6) -0.0072(4) 0.0089(4) -0.0156(5)
F3 0.0417(5) 0.0524(6) 0.0173(4) -0.0115(5) -0.0130(4) -0.0026(4)
F17 0.0631(7) 0.0320(5) 0.0165(4) -0.0012(5) -0.0006(4) -0.0084(4)
F18 0.0480(6) 0.0304(5) 0.0345(5) -0.0087(4) 0.0240(4) -0.0118(4)
C50 0.0204(6) 0.0149(6) 0.0168(6) 0.0004(5) -0.0054(5) -0.0036(5)
C6 0.0164(6) 0.0204(6) 0.0166(6) -0.0010(5) 0.0007(5) -0.0061(5)
C49 0.0177(6) 0.0162(6) 0.0151(6) 0.0001(5) -0.0049(5) -0.0015(5)
C12 0.0179(6) 0.0183(6) 0.0171(6) -0.0015(5) 0.0006(5) -0.0062(5)
C48 0.0217(7) 0.0171(6) 0.0165(6) -0.0037(5) -0.0020(5) -0.0053(5)
C54 0.0180(6) 0.0185(6) 0.0180(6) 0.0007(5) -0.0019(5) -0.0039(5)
C21 0.0154(6) 0.0193(6) 0.0203(7) 0.0006(5) -0.0010(5) -0.0085(5)
C37 0.0149(6) 0.0223(7) 0.0166(6) -0.0035(5) -0.0018(5) -0.0038(5)
C43 0.0209(6) 0.0173(6) 0.0141(6) -0.0021(5) -0.0016(5) -0.0057(5)
C20 0.0184(6) 0.0182(6) 0.0230(7) 0.0006(5) -0.0017(5) -0.0096(6)
C13 0.0165(6) 0.0188(6) 0.0170(6) -0.0019(5) -0.0021(5) -0.0063(5)
C5 0.0202(7) 0.0220(7) 0.0210(7) 0.0007(5) -0.0038(5) -0.0047(6)
C1 0.0159(6) 0.0199(6) 0.0157(6) -0.0005(5) 0.0001(5) -0.0053(5)
C11 0.0197(7) 0.0230(7) 0.0211(7) -0.0010(5) -0.0026(5) -0.0092(6)
C55 0.0230(7) 0.0141(6) 0.0181(6) -0.0032(5) -0.0007(5) -0.0035(5)
C36 0.0172(6) 0.0212(7) 0.0231(7) -0.0007(5) -0.0010(5) -0.0114(6)
C7 0.0162(6) 0.0202(6) 0.0184(6) -0.0012(5) 0.0006(5) -0.0072(5)
C44 0.0210(7) 0.0220(7) 0.0187(6) -0.0039(5) -0.0022(5) -0.0089(5)
C28 0.0150(6) 0.0219(7) 0.0189(6) -0.0011(5) 0.0003(5) -0.0078(5)
C51 0.0176(6) 0.0200(7) 0.0182(6) 0.0000(5) -0.0007(5) -0.0017(5)
C52 0.0190(6) 0.0187(6) 0.0218(7) -0.0057(5) -0.0048(5) -0.0007(5)
C53 0.0242(7) 0.0151(6) 0.0213(7) -0.0019(5) -0.0059(5) -0.0053(5)
C29 0.0169(6) 0.0237(7) 0.0198(7) -0.0009(5) -0.0002(5) -0.0109(6)
C42 0.0152(6) 0.0235(7) 0.0203(7) -0.0031(5) -0.0018(5) -0.0040(6)
C47 0.0249(7) 0.0196(7) 0.0162(6) 0.0017(5) -0.0051(5) -0.0056(5)
C38 0.0178(6) 0.0247(7) 0.0188(7) -0.0021(5) -0.0029(5) -0.0048(6)
C60 0.0237(7) 0.0173(6) 0.0215(7) -0.0051(5) 0.0001(5) -0.0047(5)
C2 0.0179(6) 0.0201(7) 0.0195(7) -0.0025(5) -0.0005(5) -0.0047(5)
C14 0.0214(7) 0.0230(7) 0.0172(7) -0.0018(5) -0.0023(5) -0.0031(5)
C59 0.0223(7) 0.0180(7) 0.0330(8) -0.0055(5) 0.0061(6) -0.0060(6)
C56 0.0277(7) 0.0163(6) 0.0204(7) -0.0030(5) -0.0032(6) -0.0037(5)
C22 0.0176(6) 0.0238(7) 0.0211(7) -0.0025(5) -0.0025(5) -0.0091(6)
C10 0.0226(7) 0.0246(7) 0.0258(7) -0.0058(6) 0.0003(6) -0.0128(6)
C46 0.0383(8) 0.0140(6) 0.0163(7) -0.0022(6) -0.0015(6) -0.0031(5)
C57 0.0458(9) 0.0150(6) 0.0167(7) -0.0047(6) 0.0021(6) -0.0027(5)
C8 0.0206(7) 0.0189(7) 0.0236(7) 0.0005(5) -0.0004(5) -0.0054(6)
C9 0.0252(7) 0.0185(7) 0.0285(8) -0.0036(5) 0.0011(6) -0.0089(6)
C3 0.0171(6) 0.0266(7) 0.0261(7) -0.0056(5) -0.0005(5) -0.0100(6)
C4 0.0172(7) 0.0294(8) 0.0248(7) 0.0001(6) -0.0064(5) -0.0082(6)
C16 0.0263(7) 0.0255(7) 0.0217(7) -0.0056(6) -0.0060(6) -0.0008(6)
C15 0.0237(7) 0.0222(7) 0.0212(7) -0.0037(5) -0.0044(5) -0.0047(6)
C58 0.0362(8) 0.0167(7) 0.0265(8) -0.0058(6) 0.0152(6) -0.0054(6)
C23 0.0158(6) 0.0335(8) 0.0262(7) -0.0004(6) -0.0042(5) -0.0129(6)
C27 0.0217(7) 0.0204(7) 0.0226(7) -0.0029(5) -0.0014(5) -0.0044(6)
C41 0.0180(7) 0.0264(7) 0.0226(7) -0.0044(6) -0.0057(5) 0.0037(6)
C40 0.0248(7) 0.0395(9) 0.0149(7) -0.0102(6) -0.0062(5) -0.0009(6)
C45 0.0313(8) 0.0197(7) 0.0199(7) -0.0106(6) 0.0011(6) -0.0086(5)
C39 0.0259(7) 0.0344(8) 0.0190(7) -0.0073(6) -0.0017(6) -0.0106(6)
C19 0.0287(8) 0.0184(7) 0.0308(8) 0.0027(6) -0.0067(6) -0.0072(6)
C26 0.0243(7) 0.0288(8) 0.0238(7) -0.0063(6) 0.0008(6) -0.0039(6)
C35 0.0213(7) 0.0268(7) 0.0341(8) -0.0054(6) -0.0016(6) -0.0158(6)
C30 0.0220(7) 0.0319(8) 0.0208(7) -0.0014(6) -0.0054(5) -0.0093(6)
C24 0.0166(7) 0.0394(9) 0.0257(8) -0.0015(6) -0.0003(5) -0.0152(7)
C25 0.0223(7) 0.0397(9) 0.0261(8) -0.0108(6) 0.0026(6) -0.0101(7)
C34 0.0246(7) 0.0291(8) 0.0437(9) -0.0019(6) -0.0037(7) -0.0228(7)
C18 0.0300(8) 0.0194(7) 0.0309(8) 0.0010(6) -0.0116(6) -0.0040(6)
C17 0.0322(8) 0.0230(7) 0.0295(8) -0.0065(6) -0.0096(6) -0.0029(6)
C31 0.0386(9) 0.0433(10) 0.0212(8) -0.0077(7) -0.0026(6) -0.0127(7)
B2 0.0175(7) 0.0167(7) 0.0161(7) -0.0015(5) -0.0037(5) -0.0041(6)
C33A 0.0291(12) 0.0434(12) 0.0408(11) -0.0028(9) -0.0042(8) -0.0291(10)
B1 0.0174(7) 0.0168(7) 0.0197(7) -0.0017(6) -0.0033(6) -0.0057(6)
C32A 0.0298(12) 0.0476(14) 0.0293(10) -0.0039(8) 0.0013(7) -0.0235(10)
C62 0.0716(15) 0.0474(12) 0.0330(10) -0.0189(10) 0.0001(9) -0.0043(9)
C32B 0.028(10) 0.057(12) 0.036(10) -0.012(8) 0.006(7) -0.035(9)
C33B 0.032(11) 0.038(11) 0.038(10) -0.017(8) 0.018(7) -0.035(9)

loop_
_atom_type_symbol
_atom_type_scat_dispersion_real
_atom_type_scat_dispersion_imag
_atom_type_scat_Cromer_Mann_a1
_atom_type_scat_Cromer_Mann_a2
_atom_type_scat_Cromer_Mann_a3
_atom_type_scat_Cromer_Mann_a4
_atom_type_scat_Cromer_Mann_b1
_atom_type_scat_Cromer_Mann_b2
_atom_type_scat_Cromer_Mann_b3
_atom_type_scat_Cromer_Mann_b4
_atom_type_scat_Cromer_Mann_c
_atom_type_scat_source
_atom_type_scat_dispersion_source
H 0.00000 0.00000 0.49300 0.32291 0.14019 0.04081 10.51090 26.12570 3.14236 57.79970 0.0030380000826 'International Tables Volume C Table 6.1.1.4 (pp. 500-502)' 'Henke, Gullikson and Davis, At. Data and Nucl. Data Tables, 1993, 54, 2'
C 0.01920 0.00962 2.31000 1.02000 1.58860 0.86500 20.84390 10.20750 0.56870 51.65120 0.215599998832 'International Tables Volume C Table 6.1.1.4 (pp. 500-502)' 'Henke, Gullikson and Davis, At. Data and Nucl. Data Tables, 1993, 54, 2'
B 0.00963 0.00408 2.05450 1.33260 1.09790 0.70680 23.21850 1.02100 60.34980 0.14030 -0.193200007081 'International Tables Volume C Table 6.1.1.4 (pp. 500-502)' 'Henke, Gullikson and Davis, At. Data and Nucl. Data Tables, 1993, 54, 2'
Cl 0.36843 0.69943 11.46040 7.19640 6.25560 1.64550 0.01040 1.16620 18.51940 47.77840 -9.55739974976 'International Tables Volume C Table 6.1.1.4 (pp. 500-502)' 'Henke, Gullikson and Davis, At. Data and Nucl. Data Tables, 1993, 54, 2'
F 0.07537 0.05506 3.53920 2.64120 1.51700 1.02430 10.28250 4.29440 0.26150 26.14760 0.277599990368 'International Tables Volume C Table 6.1.1.4 (pp. 500-502)' 'Henke, Gullikson and Davis, At. Data and Nucl. Data Tables, 1993, 54, 2'

loop_
_exptl_crystal_face_index_h
_exptl_crystal_face_index_k
_exptl_crystal_face_index_l
_exptl_crystal_face_perp_dist
8 2 -1 0.0242
-1 -9 -6 0.0405
0 9 6 0.0148
8 1 1 0.0407
-8 -1 -2 0.0346
0 0 10 0.0291
0 0 -10 0.0076

loop_
_geom_angle_atom_site_label_1
_geom_angle_atom_site_label_2
_geom_angle_atom_site_label_3
_geom_angle
_geom_angle_site_symmetry_1
_geom_angle_site_symmetry_3
_geom_angle_publ_flag
C49 C50 F11 118.77(12) . . ?
C51 C50 F11 116.10(12) . . ?
C51 C50 C49 125.11(13) . . ?
C1 C6 C5 120.51(13) . . ?
C7 C6 C5 131.01(13) . . ?
C7 C6 C1 108.43(12) . . ?
C54 C49 C50 112.78(12) . . ?
B2 C49 C50 118.59(12) . . ?
B2 C49 C54 128.58(12) . . ?
C11 C12 C13 129.72(12) . . ?
C7 C12 C13 110.50(12) . . ?
C7 C12 C11 119.78(13) . . ?
C43 C48 F10 121.15(12) . . ?
C47 C48 F10 114.34(12) . . ?
C47 C48 C43 124.50(13) . . ?
C49 C54 F15 121.29(12) . . ?
C53 C54 F15 114.66(12) . . ?
C53 C54 C49 124.05(13) . . ?
C28 C21 C20 108.34(12) . . ?
C22 C21 C20 128.58(13) . . ?
C22 C21 C28 123.01(12) . . ?
B1 C21 C20 67.42(9) . . ?
B1 C21 C28 66.46(9) . . ?
B1 C21 C22 134.07(11) . . ?
C38 C37 C42 113.30(12) . . ?
B2 C37 C42 119.83(12) . . ?
B2 C37 C38 126.79(12) . . ?
C44 C43 C48 112.80(12) . . ?
B2 C43 C48 127.34(12) . . ?
B2 C43 C44 119.40(12) . . ?
C36 C20 C21 107.26(12) . . ?
C19 C20 C21 127.25(13) . . ?
C19 C20 C36 125.22(13) . . ?
B1 C20 C21 65.07(9) . . ?
B1 C20 C36 65.45(9) . . ?
B1 C20 C19 139.50(12) . . ?
C1 C13 C12 101.11(11) . . ?
C14 C13 C12 114.51(11) . . ?
C14 C13 C1 110.57(11) . . ?
B1 C13 C12 107.71(11) . . ?
B1 C13 C1 107.46(11) . . ?
B1 C13 C14 114.46(11) . . ?
C4 C5 C6 118.76(13) . . ?
C13 C1 C6 111.00(12) . . ?
C2 C1 C6 120.38(12) . . ?
C2 C1 C13 128.61(12) . . ?
C10 C11 C12 119.21(13) . . ?
C56 C55 C60 113.30(13) . . ?
B2 C55 C60 127.24(12) . . ?
B2 C55 C56 119.15(12) . . ?
C29 C36 C20 108.34(12) . . ?
C35 C36 C20 126.82(13) . . ?
C35 C36 C29 124.84(13) . . ?
B1 C36 C20 67.10(9) . . ?
B1 C36 C29 65.82(9) . . ?
B1 C36 C35 133.35(11) . . ?
C12 C7 C6 108.72(12) . . ?
C8 C7 C6 130.34(13) . . ?
C8 C7 C12 120.91(13) . . ?
C43 C44 F6 119.43(12) . . ?
C45 C44 F6 115.82(12) . . ?
C45 C44 C43 124.74(13) . . ?
C29 C28 C21 107.89(12) . . ?
C27 C28 C21 125.46(13) . . ?
C27 C28 C29 126.56(13) . . ?
B1 C28 C21 65.75(9) . . ?
B1 C28 C29 65.86(9) . . ?
B1 C28 C27 131.49(11) . . ?
C50 C51 F12 120.75(13) . . ?
C52 C51 F12 120.01(12) . . ?
C52 C51 C50 119.23(13) . . ?
C51 C52 F13 120.90(13) . . ?
C53 C52 F13 120.50(13) . . ?
C53 C52 C51 118.60(13) . . ?
C54 C53 F14 120.60(12) . . ?
C52 C53 F14 119.31(12) . . ?
C52 C53 C54 120.09(13) . . ?
C28 C29 C36 108.12(12) . . ?
C30 C29 C36 124.28(13) . . ?
C30 C29 C28 127.60(13) . . ?
B1 C29 C36 66.52(9) . . ?
B1 C29 C28 66.57(9) . . ?
B1 C29 C30 131.97(11) . . ?
C37 C42 F5 119.09(12) . . ?
C41 C42 F5 116.20(13) . . ?
C41 C42 C37 124.70(14) . . ?
C48 C47 F9 120.61(13) . . ?
C46 C47 F9 119.69(12) . . ?
C46 C47 C48 119.68(13) . . ?
C37 C38 F1 121.18(12) . . ?
C39 C38 F1 114.99(13) . . ?
C39 C38 C37 123.83(14) . . ?
C55 C60 F20 121.94(12) . . ?
C59 C60 F20 114.28(13) . . ?
C59 C60 C55 123.78(14) . . ?
C3 C2 C1 118.86(13) . . ?
C15 C14 C13 116.17(12) . . ?
C60 C59 F19 120.30(14) . . ?
C58 C59 F19 119.64(13) . . ?
C58 C59 C60 120.05(14) . . ?
C55 C56 F16 119.21(13) . . ?
C57 C56 F16 116.10(13) . . ?
C57 C56 C55 124.69(14) . . ?
C23 C22 C21 109.49(11) . . ?
C9 C10 C11 120.66(14) . . ?
C47 C46 F8 120.46(14) . . ?
C45 C46 F8 120.81(13) . . ?
C45 C46 C47 118.72(13) . . ?
C56 C57 F17 120.73(15) . . ?
C58 C57 F17 120.08(14) . . ?
C58 C57 C56 119.19(14) . . ?
C9 C8 C7 118.88(13) . . ?
C8 C9 C10 120.54(13) . . ?
C4 C3 C2 120.58(13) . . ?
C3 C4 C5 120.89(13) . . ?
C17 C16 C15 113.15(13) . . ?
C16 C15 C14 112.97(12) . . ?
C59 C58 F18 120.24(15) . . ?
C57 C58 F18 120.83(15) . . ?
C57 C58 C59 118.92(13) . . ?
C24 C23 C22 114.32(12) . . ?
C26 C27 C28 111.76(12) . . ?
C42 C41 F4 120.66(14) . . ?
C40 C41 F4 120.12(13) . . ?
C40 C41 C42 119.22(14) . . ?
C41 C40 F3 120.56(14) . . ?
C39 C40 F3 120.72(15) . . ?
C39 C40 C41 118.72(13) . . ?
C44 C45 F7 121.08(13) . . ?
C46 C45 F7 119.38(13) . . ?
C46 C45 C44 119.53(13) . . ?
C38 C39 F2 119.71(14) . . ?
C40 C39 F2 120.10(13) . . ?
C40 C39 C38 120.18(14) . . ?
C18 C19 C20 121.15(12) . . ?
C25 C26 C27 116.62(13) . . ?
C34 C35 C36 111.07(12) . . ?
C31 C30 C29 109.32(12) . . ?
C25 C24 C23 115.69(13) . . ?
C24 C25 C26 116.64(13) . . ?
C33A C34 C35 115.36(14) . . ?
C33B C34 C35 114.5(5) . . ?
C33B C34 C33A 31.4(8) . . ?
C17 C18 C19 114.75(13) . . ?
C18 C17 C16 113.23(13) . . ?
C32A C31 C30 115.13(14) . . ?
C32B C31 C30 106.6(6) . . ?
C32B C31 C32A 40.9(7) . . ?
C37 B2 C49 103.73(10) . . ?
C43 B2 C49 113.22(11) . . ?
C43 B2 C37 113.33(11) . . ?
C55 B2 C49 113.09(11) . . ?
C55 B2 C37 112.17(11) . . ?
C55 B2 C43 101.67(10) . . ?
C32A C33A C34 116.81(18) . . ?
C20 B1 C21 47.51(7) . . ?
C13 B1 C21 139.16(12) . . ?
C13 B1 C20 144.22(12) . . ?
C36 B1 C21 81.60(9) . . ?
C36 B1 C20 47.45(7) . . ?
C36 B1 C13 137.61(12) . . ?
C28 B1 C21 47.80(7) . . ?
C28 B1 C20 81.27(9) . . ?
C28 B1 C13 131.10(11) . . ?
C28 B1 C36 81.36(9) . . ?
C29 B1 C21 81.89(9) . . ?
C29 B1 C20 81.47(9) . . ?
C29 B1 C13 129.89(11) . . ?
C29 B1 C36 47.66(8) . . ?
C29 B1 C28 47.57(8) . . ?
C33A C32A C31 115.14(16) . . ?
Cl2 C62 Cl1 112.65(11) . . ?
C33B C32B C31 109.7(13) . . ?
C32B C33B C34 115.2(15) . . ?

loop_
_geom_bond_atom_site_label_1
_geom_bond_atom_site_label_2
_geom_bond_distance
_geom_bond_site_symmetry_2
_geom_bond_publ_flag
Cl1 C62 1.754(2) . ?
Cl2 C62 1.767(2) . ?
F11 C50 1.3568(16) . ?
F10 C48 1.3498(16) . ?
F15 C54 1.3546(16) . ?
F20 C60 1.3522(17) . ?
F5 C42 1.3549(17) . ?
F6 C44 1.3556(16) . ?
F1 C38 1.3539(16) . ?
F12 C51 1.3458(16) . ?
F9 C47 1.3429(16) . ?
F13 C52 1.3400(16) . ?
F16 C56 1.3545(17) . ?
F14 C53 1.3483(16) . ?
F7 C45 1.3457(16) . ?
F4 C41 1.3487(17) . ?
F8 C46 1.3426(16) . ?
F2 C39 1.3477(18) . ?
F19 C59 1.3482(18) . ?
F3 C40 1.3400(17) . ?
F17 C57 1.3418(18) . ?
F18 C58 1.3431(17) . ?
C50 C49 1.3926(19) . ?
C50 C51 1.378(2) . ?
C6 C5 1.3958(19) . ?
C6 C1 1.4026(19) . ?
C6 C7 1.4672(19) . ?
C49 C54 1.392(2) . ?
C49 B2 1.657(2) . ?
C12 C13 1.5316(19) . ?
C12 C11 1.391(2) . ?
C12 C7 1.4065(19) . ?
C48 C43 1.3880(19) . ?
C48 C47 1.3882(19) . ?
C54 C53 1.384(2) . ?
C21 C20 1.4349(19) . ?
C21 C28 1.4338(19) . ?
C21 C22 1.4967(19) . ?
C21 B1 1.765(2) . ?
C37 C42 1.3936(19) . ?
C37 C38 1.388(2) . ?
C37 B2 1.648(2) . ?
C43 C44 1.3951(19) . ?
C43 B2 1.660(2) . ?
C20 C36 1.4372(19) . ?
C20 C19 1.512(2) . ?
C20 B1 1.797(2) . ?
C13 C1 1.5273(18) . ?
C13 C14 1.5486(19) . ?
C13 B1 1.593(2) . ?
C5 C4 1.386(2) . ?
C1 C2 1.390(2) . ?
C11 C10 1.396(2) . ?
C55 C60 1.387(2) . ?
C55 C56 1.394(2) . ?
C55 B2 1.654(2) . ?
C36 C29 1.430(2) . ?
C36 C35 1.503(2) . ?
C36 B1 1.774(2) . ?
C7 C8 1.394(2) . ?
C44 C45 1.379(2) . ?
C28 C29 1.427(2) . ?
C28 C27 1.5017(19) . ?
C28 B1 1.775(2) . ?
C51 C52 1.379(2) . ?
C52 C53 1.375(2) . ?
C29 C30 1.4974(19) . ?
C29 B1 1.765(2) . ?
C42 C41 1.381(2) . ?
C47 C46 1.373(2) . ?
C38 C39 1.385(2) . ?
C60 C59 1.385(2) . ?
C2 C3 1.395(2) . ?
C14 C15 1.5336(19) . ?
C59 C58 1.375(2) . ?
C56 C57 1.381(2) . ?
C22 C23 1.5416(19) . ?
C10 C9 1.397(2) . ?
C46 C45 1.379(2) . ?
C57 C58 1.373(2) . ?
C8 C9 1.388(2) . ?
C3 C4 1.393(2) . ?
C16 C15 1.529(2) . ?
C16 C17 1.521(2) . ?
C23 C24 1.527(2) . ?
C27 C26 1.544(2) . ?
C41 C40 1.379(2) . ?
C40 C39 1.374(2) . ?
C19 C18 1.537(2) . ?
C26 C25 1.535(2) . ?
C35 C34 1.540(2) . ?
C30 C31 1.540(2) . ?
C24 C25 1.536(2) . ?
C34 C33A 1.520(3) . ?
C34 C33B 1.651(19) . ?
C18 C17 1.546(2) . ?
C31 C32A 1.548(3) . ?
C31 C32B 1.509(18) . ?
C33A C32A 1.542(3) . ?
C32B C33B 1.47(3) . ?

loop_
_geom_torsion_atom_site_label_1
_geom_torsion_atom_site_label_2
_geom_torsion_atom_site_label_3
_geom_torsion_atom_site_label_4
_geom_torsion
_geom_torsion_site_symmetry_1
_geom_torsion_site_symmetry_2
_geom_torsion_site_symmetry_3
_geom_torsion_site_symmetry_4
_geom_torsion_publ_flag
F11 C50 C49 C54 -178.38(12) . . . . ?
F11 C50 C49 B2 -0.66(14) . . . . ?
F11 C50 C51 F12 0.49(13) . . . . ?
F11 C50 C51 C52 -179.00(11) . . . . ?
F10 C48 C43 C44 -178.41(13) . . . . ?
F10 C48 C43 B2 -6.28(16) . . . . ?
F10 C48 C47 F9 -0.77(13) . . . . ?
F10 C48 C47 C46 177.90(11) . . . . ?
F15 C54 C49 C50 175.57(13) . . . . ?
F15 C54 C49 B2 -1.87(17) . . . . ?
F15 C54 C53 F14 1.38(14) . . . . ?
F15 C54 C53 C52 -177.98(11) . . . . ?
F20 C60 C55 C56 -176.25(13) . . . . ?
F20 C60 C55 B2 -2.81(17) . . . . ?
F20 C60 C59 F19 -3.13(14) . . . . ?
F20 C60 C59 C58 177.67(12) . . . . ?
F5 C42 C37 C38 -178.21(12) . . . . ?
F5 C42 C37 B2 -1.34(15) . . . . ?
F5 C42 C41 F4 -1.28(14) . . . . ?
F5 C42 C41 C40 178.82(12) . . . . ?
F6 C44 C43 C48 -179.90(12) . . . . ?
F6 C44 C43 B2 7.28(15) . . . . ?
F6 C44 C45 F7 -2.07(14) . . . . ?
F6 C44 C45 C46 179.05(12) . . . . ?
F1 C38 C37 C42 177.55(13) . . . . ?
F1 C38 C37 B2 0.95(17) . . . . ?
F1 C38 C39 F2 1.03(14) . . . . ?
F1 C38 C39 C40 -178.84(12) . . . . ?
F12 C51 C50 C49 178.40(12) . . . . ?
F12 C51 C52 F13 -0.92(15) . . . . ?
F12 C51 C52 C53 178.83(12) . . . . ?
F9 C47 C48 C43 179.91(12) . . . . ?
F9 C47 C46 F8 0.36(15) . . . . ?
F9 C47 C46 C45 179.20(13) . . . . ?
F13 C52 C51 C50 178.57(12) . . . . ?
F13 C52 C53 F14 1.82(15) . . . . ?
F13 C52 C53 C54 -178.81(12) . . . . ?
F16 C56 C55 C60 176.90(12) . . . . ?
F16 C56 C55 B2 2.88(15) . . . . ?
F16 C56 C57 F17 1.02(14) . . . . ?
F16 C56 C57 C58 -178.45(12) . . . . ?
F14 C53 C54 C49 -179.03(12) . . . . ?
F14 C53 C52 C51 -177.93(12) . . . . ?
F7 C45 C44 C43 177.51(12) . . . . ?
F7 C45 C46 F8 0.72(15) . . . . ?
F7 C45 C46 C47 -178.11(13) . . . . ?
F4 C41 C42 C37 177.82(12) . . . . ?
F4 C41 C40 F3 0.72(15) . . . . ?
F4 C41 C40 C39 -179.35(13) . . . . ?
F8 C46 C47 C48 -178.33(13) . . . . ?
F8 C46 C45 C44 179.62(13) . . . . ?
F2 C39 C38 C37 -179.35(12) . . . . ?
F2 C39 C40 F3 0.11(16) . . . . ?
F2 C39 C40 C41 -179.82(13) . . . . ?
F19 C59 C60 C55 177.56(12) . . . . ?
F19 C59 C58 F18 -0.10(15) . . . . ?
F19 C59 C58 C57 -179.38(13) . . . . ?
F3 C40 C41 C42 -179.37(13) . . . . ?
F3 C40 C39 C38 179.98(13) . . . . ?
F17 C57 C56 C55 -179.18(12) . . . . ?
F17 C57 C58 F18 1.57(15) . . . . ?
F17 C57 C58 C59 -179.16(13) . . . . ?
F18 C58 C59 C60 179.10(13) . . . . ?
F18 C58 C57 C56 -178.96(13) . . . . ?
C50 C49 C54 C53 -4.00(14) . . . . ?
C50 C49 B2 C37 -63.06(12) . . . . ?
C50 C49 B2 C43 60.20(13) . . . . ?
C50 C49 B2 C55 175.18(12) . . . . ?
C50 C51 C52 C53 -1.68(16) . . . . ?
C6 C5 C4 C3 0.90(16) . . . . ?
C6 C1 C13 C12 4.52(12) . . . . ?
C6 C1 C13 C14 126.20(12) . . . . ?
C6 C1 C13 B1 -108.24(12) . . . . ?
C6 C1 C2 C3 1.73(15) . . . . ?
C6 C7 C12 C13 3.61(12) . . . . ?
C6 C7 C12 C11 -176.82(11) . . . . ?
C6 C7 C8 C9 176.73(15) . . . . ?
C49 C54 C53 C52 1.62(16) . . . . ?
C49 B2 C37 C42 -65.55(12) . . . . ?
C49 B2 C37 C38 110.85(11) . . . . ?
C49 B2 C43 C48 9.27(15) . . . . ?
C49 B2 C43 C44 -179.07(11) . . . . ?
C49 B2 C55 C60 129.42(12) . . . . ?
C49 B2 C55 C56 -57.47(13) . . . . ?
C12 C13 C1 C2 -174.06(10) . . . . ?
C12 C13 C14 C15 -65.86(13) . . . . ?
C12 C13 B1 C21 49.23(14) . . . . ?
C12 C13 B1 C20 129.93(11) . . . . ?
C12 C13 B1 C36 -151.33(10) . . . . ?
C12 C13 B1 C28 -20.04(13) . . . . ?
C12 C13 B1 C29 -84.07(12) . . . . ?
C12 C11 C10 C9 -0.46(16) . . . . ?
C12 C7 C8 C9 -1.17(15) . . . . ?
C48 C43 C44 C45 0.53(15) . . . . ?
C48 C43 B2 C37 127.06(14) . . . . ?
C48 C43 B2 C55 -112.36(15) . . . . ?
C48 C47 C46 C45 0.51(16) . . . . ?
C54 C53 C52 C51 1.43(16) . . . . ?
C21 C20 C36 C29 1.36(12) . . . . ?
C21 C20 C36 C35 -179.08(10) . . . . ?
C21 C20 C36 B1 -51.16(12) . . . . ?
C21 C20 C19 C18 60.72(16) . . . . ?
C21 C28 C29 C36 -1.37(12) . . . . ?
C21 C28 C29 C30 177.74(10) . . . . ?
C21 C28 C29 B1 51.86(12) . . . . ?
C21 C28 C27 C26 82.65(15) . . . . ?
C21 C22 C23 C24 49.74(13) . . . . ?
C21 B1 C13 C1 157.43(18) . . . . ?
C21 B1 C13 C14 -79.36(18) . . . . ?
C37 C42 C41 C40 -2.09(17) . . . . ?
C37 C38 C39 C40 0.79(17) . . . . ?
C37 B2 C43 C44 -61.28(13) . . . . ?
C37 B2 C55 C60 12.53(15) . . . . ?
C37 B2 C55 C56 -174.36(11) . . . . ?
C43 C44 C45 C46 -1.37(17) . . . . ?
C43 B2 C55 C60 -108.86(11) . . . . ?
C43 B2 C55 C56 64.24(12) . . . . ?
C20 C36 C29 C28 0.00(12) . . . . ?
C20 C36 C29 C30 -179.15(11) . . . . ?
C20 C36 C29 B1 -53.26(12) . . . . ?
C20 C36 C35 C34 -96.82(16) . . . . ?
C20 C19 C18 C17 76.27(15) . . . . ?
C20 B1 C13 C1 -121.9(2) . . . . ?
C20 B1 C13 C14 1.3(2) . . . . ?
C13 C1 C2 C3 -179.81(14) . . . . ?
C13 C14 C15 C16 -138.46(13) . . . . ?
C5 C4 C3 C2 -0.87(17) . . . . ?
C1 C2 C3 C4 -0.46(16) . . . . ?
C11 C10 C9 C8 0.79(17) . . . . ?
C55 C60 C59 C58 -1.64(17) . . . . ?
C55 C56 C57 C58 1.35(17) . . . . ?
C36 C29 C28 C27 -178.08(10) . . . . ?
C36 C29 C28 B1 -53.23(12) . . . . ?
C36 C29 C30 C31 -91.57(15) . . . . ?
C36 C35 C34 C33A -74.66(17) . . . . ?
C36 C35 C34 C33B -40.0(9) . . . . ?
C7 C8 C9 C10 0.03(16) . . . . ?
C44 C45 C46 C47 0.79(16) . . . . ?
C28 C29 C30 C31 89.45(16) . . . . ?
C28 C27 C26 C25 -71.07(14) . . . . ?
C29 C30 C31 C32A 44.66(15) . . . . ?
C29 C30 C31 C32B 87.7(8) . . . . ?
C42 C41 C40 C39 0.56(16) . . . . ?
C38 C39 C40 C41 0.05(17) . . . . ?
C60 C59 C58 C57 -0.18(17) . . . . ?
C14 C15 C16 C17 66.47(14) . . . . ?
C59 C58 C57 C56 0.31(17) . . . . ?
C22 C23 C24 C25 55.94(14) . . . . ?
C16 C17 C18 C19 -125.92(13) . . . . ?
C23 C24 C25 C26 -104.80(13) . . . . ?
C27 C26 C25 C24 70.79(15) . . . . ?
C35 C34 C33A C32A 72.60(15) . . . . ?
C35 C34 C33B C32B -64.0(8) . . . . ?
C30 C31 C32A C33A 58.48(16) . . . . ?
C30 C31 C32B C33B -83.6(8) . . . . ?
C34 C33A C32A C31 -104.69(17) . . . . ?
C34 C33B C32B C31 113.2(11) . . . . ?
